data_7719144
loop_
_publ_author_name
'Yang, Wenbang'
'White, Andrew J. P.'
'Crimmin, Mark R.'

_publ_section_title
;
 Homocoupling of C<sub>1</sub> building blocks by a heterometallic Mg-Al
 complex.
;
_journal_issue 31
_journal_name_full 'Dalton transactions (Cambridge, England : 2003)'
_journal_page_first 11828
_journal_page_last 11832
_journal_paper_doi 10.1039/d5dt01351h
_journal_volume 54
_journal_year 2025
_chemical_formula_moiety 'C76 H101 Al Mg N6, 1.5(C4 H10 O)'
_chemical_formula_sum 'C82 H116 Al Mg N6 O1.5'
_chemical_formula_weight 1261.09
_space_group_crystal_system triclinic
_space_group_IT_number 2
_space_group_name_Hall '-P 1'
_space_group_name_H-M_alt 'P -1'
_atom_sites_solution_hydrogens geom
_audit_creation_method SHELXL-2019/3
_audit_update_record
;
2025-05-27 deposited with the CCDC.	2025-07-23 downloaded from the CCDC.
;
_cell_angle_alpha 84.918(3)
_cell_angle_beta 74.143(3)
_cell_angle_gamma 82.521(3)
_cell_formula_units_Z 2
_cell_length_a 11.7886(4)
_cell_length_b 16.9019(6)
_cell_length_c 19.9950(9)
_cell_measurement_reflns_used 5218
_cell_measurement_temperature 173(2)
_cell_measurement_theta_max 72.4640
_cell_measurement_theta_min 3.9700
_cell_volume 3793.9(3)
_computing_cell_refinement 'CrysAlisPro, Rigaku OD'
_computing_data_collection 'CrysAlisPro, Rigaku OD'
_computing_data_reduction 'CrysAlisPro, Rigaku OD'
_computing_molecular_graphics 'Bruker SHELXTL'
_computing_publication_material 'CIFTAB-2014 (Sheldrick, 2014)'
_computing_structure_refinement 'SHELXL-2019/2 (Sheldrick, 2019)'
_computing_structure_solution 'SHELXT-2018 (Sheldrick, 2023)'
_diffrn_ambient_temperature 173(2)
_diffrn_detector_area_resol_mean 10.4115
_diffrn_measured_fraction_theta_full 0.980
_diffrn_measured_fraction_theta_max 0.939
_diffrn_measurement_device_type 'Agilent Xcalibur PX Ultra A'
_diffrn_measurement_method 'omega scans'
_diffrn_radiation_type CuK\a
_diffrn_radiation_wavelength 1.54184
_diffrn_reflns_av_R_equivalents 0.0454
_diffrn_reflns_av_unetI/netI 0.0819
_diffrn_reflns_Laue_measured_fraction_full 0.980
_diffrn_reflns_Laue_measured_fraction_max 0.939
_diffrn_reflns_limit_h_max 10
_diffrn_reflns_limit_h_min -14
_diffrn_reflns_limit_k_max 20
_diffrn_reflns_limit_k_min -20
_diffrn_reflns_limit_l_max 23
_diffrn_reflns_limit_l_min -24
_diffrn_reflns_number 21432
_diffrn_reflns_point_group_measured_fraction_full 0.980
_diffrn_reflns_point_group_measured_fraction_max 0.939
_diffrn_reflns_theta_full 67.684
_diffrn_reflns_theta_max 73.811
_diffrn_reflns_theta_min 3.406
_diffrn_source 'Enhance Ultra (Cu) X-ray Source'
_exptl_absorpt_coefficient_mu 0.673
_exptl_absorpt_correction_T_max 0.975
_exptl_absorpt_correction_T_min 0.897
_exptl_absorpt_correction_type analytical
_exptl_absorpt_process_details
; 
CrysAlisPro 1.171.38.46 (Rigaku Oxford Diffraction, 2015) 
Analytical numeric absorption correction using a multifaceted crystal 
model based on expressions derived by R.C. Clark & J.S. Reid. 
(Clark, R. C. & Reid, J. S. (1995). Acta Cryst. A51, 887-897) 
Empirical absorption correction using spherical harmonics, 
implemented in SCALE3 ABSPACK scaling algorithm. 
;
_exptl_crystal_colour Purple
_exptl_crystal_density_diffrn 1.104
_exptl_crystal_description needles
_exptl_crystal_F_000 1374
_exptl_crystal_size_max 0.305
_exptl_crystal_size_mid 0.051
_exptl_crystal_size_min 0.045
_refine_diff_density_max 0.279
_refine_diff_density_min -0.331
_refine_diff_density_rms 0.048
_refine_ls_extinction_method none
_refine_ls_goodness_of_fit_ref 1.016
_refine_ls_hydrogen_treatment constr
_refine_ls_matrix_type full
_refine_ls_number_parameters 869
_refine_ls_number_reflns 14400
_refine_ls_number_restraints 28
_refine_ls_restrained_S_all 1.021
_refine_ls_R_factor_all 0.0882
_refine_ls_R_factor_gt 0.0549
_refine_ls_shift/su_max 0.001
_refine_ls_shift/su_mean 0.000
_refine_ls_structure_factor_coef Fsqd
_refine_ls_weighting_details 'w=1/[\s^2^(Fo^2^)+(0.0597P)^2^] where P=(Fo^2^+2Fc^2^)/3'
_refine_ls_weighting_scheme calc
_refine_ls_wR_factor_gt 0.1287
_refine_ls_wR_factor_ref 0.1488
_reflns_Friedel_coverage 0.000
_reflns_number_gt 9712
_reflns_number_total 14400
_reflns_threshold_expression 'I > 2\s(I)'
_cod_data_source_file d5dt01351h3.cif
_cod_data_source_block 6
_cod_depositor_comments 'Adding full bibliography for 7719144--7719147.cif.'
_cod_original_formula_sum 'C82 H116 Al Mg N6 O1.50'
_cod_database_code 7719144
_shelx_shelxl_version_number 2019/3
_shelx_space_group_comment
; 
The symmetry employed for this shelxl refinement is uniquely defined 
by the following loop, which should always be used as a source of 
symmetry information in preference to the above space-group names. 
They are only intended as comments. 
;

loop_
_space_group_symop_operation_xyz
'x, y, z'
'-x, -y, -z'

loop_
_atom_site_label
_atom_site_type_symbol
_atom_site_fract_x
_atom_site_fract_y
_atom_site_fract_z
_atom_site_U_iso_or_equiv
_atom_site_adp_type
_atom_site_occupancy
_atom_site_site_symmetry_order
_atom_site_calc_flag
_atom_site_refinement_flags_posn
_atom_site_refinement_flags_adp
_atom_site_refinement_flags_occupancy
_atom_site_disorder_assembly
_atom_site_disorder_group
Al1 Al 0.37281(5) 0.78857(4) 0.30770(3) 0.02490(13) Uani 1 1 d . . . . .
Mg2 Mg 0.28944(6) 0.56376(4) 0.20241(4) 0.02692(15) Uani 1 1 d . . . . .
N1 N 0.43018(16) 0.76884(10) 0.38914(9) 0.0271(4) Uani 1 1 d . . . . .
C1 C 0.53807(19) 0.78739(13) 0.38775(12) 0.0294(4) Uani 1 1 d . . . . .
C2 C 0.59807(19) 0.84109(13) 0.33867(12) 0.0295(4) Uani 1 1 d . . . . .
H2A H 0.678683 0.843727 0.337310 0.035 Uiso 1 1 calc R U . . .
C3 C 0.5521(2) 0.89204(13) 0.29070(12) 0.0301(4) Uani 1 1 d . . . . .
N3 N 0.45157(16) 0.88335(10) 0.27542(10) 0.0287(4) Uani 1 1 d . . . . .
C4 C 0.5990(2) 0.75058(17) 0.44200(14) 0.0411(5) Uani 1 1 d . . . . .
H4A H 0.560655 0.774738 0.486530 0.062 Uiso 1 1 calc R U . . .
H4B H 0.682726 0.760146 0.427337 0.062 Uiso 1 1 calc R U . . .
H4C H 0.593400 0.692912 0.447416 0.062 Uiso 1 1 calc R U . . .
C5 C 0.6233(2) 0.95949(15) 0.25669(15) 0.0409(6) Uani 1 1 d . . . . .
H5A H 0.646625 0.955370 0.206067 0.061 Uiso 1 1 calc R U . . .
H5B H 0.694486 0.956365 0.273538 0.061 Uiso 1 1 calc R U . . .
H5C H 0.575100 1.010666 0.268316 0.061 Uiso 1 1 calc R U . . .
C6 C 0.36279(19) 0.73447(13) 0.45472(11) 0.0290(4) Uani 1 1 d . . . . .
C7 C 0.3178(2) 0.78387(14) 0.51141(12) 0.0332(5) Uani 1 1 d . . . . .
C8 C 0.2572(2) 0.74944(16) 0.57473(13) 0.0402(5) Uani 1 1 d . . . . .
H8A H 0.226172 0.781804 0.613516 0.048 Uiso 1 1 calc R U . . .
C9 C 0.2409(2) 0.66938(17) 0.58256(13) 0.0426(6) Uani 1 1 d . . . . .
H9A H 0.200871 0.646846 0.626566 0.051 Uiso 1 1 calc R U . . .
C10 C 0.2832(2) 0.62205(15) 0.52591(14) 0.0406(5) Uani 1 1 d . . . . .
H10A H 0.270626 0.567198 0.531327 0.049 Uiso 1 1 calc R U . . .
C11 C 0.3441(2) 0.65347(14) 0.46100(13) 0.0338(5) Uani 1 1 d . . . . .
C12 C 0.3279(2) 0.87360(15) 0.50547(14) 0.0414(6) Uani 1 1 d . . . . .
H12A H 0.378023 0.887451 0.457838 0.050 Uiso 1 1 calc R U . . .
C13 C 0.2052(3) 0.92041(18) 0.51425(19) 0.0560(7) Uani 1 1 d . . . . .
H13A H 0.169707 0.906154 0.478597 0.084 Uiso 1 1 calc R U . . .
H13B H 0.212738 0.977832 0.509219 0.084 Uiso 1 1 calc R U . . .
H13C H 0.154386 0.907243 0.560553 0.084 Uiso 1 1 calc R U . . .
C14 C 0.3858(3) 0.89923(18) 0.55901(19) 0.0584(8) Uani 1 1 d . . . . .
H14A H 0.334255 0.890584 0.606024 0.088 Uiso 1 1 calc R U . . .
H14B H 0.397144 0.956000 0.550184 0.088 Uiso 1 1 calc R U . . .
H14C H 0.462797 0.867471 0.555012 0.088 Uiso 1 1 calc R U . . .
C15 C 0.3874(2) 0.60028(14) 0.40017(13) 0.0403(5) Uani 1 1 d . . . . .
H15A H 0.417216 0.635245 0.357561 0.048 Uiso 1 1 calc R U . . .
C16 C 0.4901(4) 0.5392(2) 0.40806(18) 0.0667(10) Uani 1 1 d . . . . .
H16A H 0.552701 0.566560 0.416682 0.100 Uiso 1 1 calc R U . . .
H16B H 0.521691 0.510378 0.365263 0.100 Uiso 1 1 calc R U . . .
H16C H 0.462258 0.501226 0.447306 0.100 Uiso 1 1 calc R U . . .
C17 C 0.2864(4) 0.5600(2) 0.38879(18) 0.0638(9) Uani 1 1 d . . . . .
H17A H 0.257080 0.523647 0.429003 0.096 Uiso 1 1 calc R U . . .
H17B H 0.315288 0.529782 0.346698 0.096 Uiso 1 1 calc R U . . .
H17C H 0.221923 0.600814 0.383354 0.096 Uiso 1 1 calc R U . . .
C18 C 0.4089(2) 0.94511(13) 0.23047(13) 0.0340(5) Uani 1 1 d . . . . .
C19 C 0.4513(2) 0.94114(14) 0.15807(14) 0.0387(5) Uani 1 1 d . . . . .
C20 C 0.4130(3) 1.00518(17) 0.11639(16) 0.0512(7) Uani 1 1 d . . . . .
H20A H 0.440399 1.004112 0.067131 0.061 Uiso 1 1 calc R U . . .
C21 C 0.3371(3) 1.06889(18) 0.14556(18) 0.0597(8) Uani 1 1 d . . . . .
H21A H 0.314174 1.112056 0.116491 0.072 Uiso 1 1 calc R U . . .
C22 C 0.2939(3) 1.07073(17) 0.21660(18) 0.0569(8) Uani 1 1 d . . . . .
H22A H 0.239885 1.114778 0.235945 0.068 Uiso 1 1 calc R U . . .
C23 C 0.3278(2) 1.00914(14) 0.26105(15) 0.0418(6) Uani 1 1 d . . . . .
C24 C 0.5334(3) 0.87178(17) 0.12257(14) 0.0445(6) Uani 1 1 d . . . . .
H24A H 0.550661 0.832009 0.159606 0.053 Uiso 1 1 calc R U . . .
C25 C 0.6523(3) 0.8966(3) 0.0767(2) 0.0697(9) Uani 1 1 d . . . . .
H25A H 0.638124 0.933477 0.038444 0.105 Uiso 1 1 calc R U . . .
H25B H 0.703875 0.849101 0.057709 0.105 Uiso 1 1 calc R U . . .
H25C H 0.690819 0.923213 0.104853 0.105 Uiso 1 1 calc R U . . .
C26 C 0.4740(3) 0.83057(19) 0.07839(17) 0.0561(7) Uani 1 1 d . . . . .
H26A H 0.398782 0.813754 0.107560 0.084 Uiso 1 1 calc R U . . .
H26B H 0.526295 0.783660 0.058626 0.084 Uiso 1 1 calc R U . . .
H26C H 0.458680 0.867862 0.040624 0.084 Uiso 1 1 calc R U . . .
C27 C 0.2799(3) 1.01420(17) 0.33937(16) 0.0482(6) Uani 1 1 d . . . . .
H27A H 0.290456 0.959006 0.360980 0.058 Uiso 1 1 calc R U . . .
C28 C 0.1482(3) 1.04414(16) 0.36200(18) 0.0507(7) Uani 1 1 d . . . . .
H28A H 0.135565 1.099504 0.344003 0.076 Uiso 1 1 calc R U . . .
H28B H 0.120897 1.041687 0.412963 0.076 Uiso 1 1 calc R U . . .
H28C H 0.103326 1.010489 0.343573 0.076 Uiso 1 1 calc R U . . .
C29 C 0.3504(3) 1.0665(3) 0.3677(2) 0.0739(11) Uani 1 1 d . . . . .
H29A H 0.431868 1.040943 0.361467 0.111 Uiso 1 1 calc R U . . .
H29B H 0.313051 1.073241 0.417313 0.111 Uiso 1 1 calc R U . . .
H29C H 0.351607 1.118915 0.342392 0.111 Uiso 1 1 calc R U . . .
N31 N 0.13403(15) 0.56848(11) 0.17379(10) 0.0287(4) Uani 1 1 d . . . . .
C31 C 0.11592(19) 0.50654(14) 0.14323(12) 0.0306(4) Uani 1 1 d . . . . .
C32 C 0.1861(2) 0.43204(13) 0.13975(12) 0.0314(5) Uani 1 1 d . . . . .
H32A H 0.177152 0.398288 0.106406 0.038 Uiso 1 1 calc R U . . .
N33 N 0.30805(16) 0.44120(10) 0.21845(10) 0.0275(4) Uani 1 1 d . . . . .
C33 C 0.26685(19) 0.39985(13) 0.17755(12) 0.0298(4) Uani 1 1 d . . . . .
C34 C 0.0142(2) 0.51126(16) 0.10956(15) 0.0419(6) Uani 1 1 d . . . . .
H34A H -0.051891 0.548379 0.134142 0.063 Uiso 1 1 calc R U . . .
H34B H -0.012032 0.458129 0.112109 0.063 Uiso 1 1 calc R U . . .
H34C H 0.040875 0.530334 0.060684 0.063 Uiso 1 1 calc R U . . .
C35 C 0.3068(2) 0.31116(14) 0.16929(13) 0.0384(5) Uani 1 1 d . . . . .
H35A H 0.367947 0.294288 0.193944 0.058 Uiso 1 1 calc R U . . .
H35B H 0.339273 0.301346 0.119757 0.058 Uiso 1 1 calc R U . . .
H35C H 0.238796 0.280705 0.188846 0.058 Uiso 1 1 calc R U . . .
C36 C 0.04940(19) 0.63884(13) 0.18203(12) 0.0300(4) Uani 1 1 d . . . . .
C37 C -0.02771(19) 0.65077(14) 0.24860(13) 0.0336(5) Uani 1 1 d . . . . .
C38 C -0.1043(2) 0.72137(15) 0.25887(15) 0.0396(5) Uani 1 1 d . . . . .
H38A H -0.155621 0.730754 0.303824 0.047 Uiso 1 1 calc R U . . .
C39 C -0.1069(2) 0.77792(15) 0.20492(16) 0.0428(6) Uani 1 1 d . . . . .
H39A H -0.160445 0.825377 0.212609 0.051 Uiso 1 1 calc R U . . .
C40 C -0.0313(2) 0.76510(15) 0.13980(16) 0.0413(6) Uani 1 1 d . . . . .
H40A H -0.033643 0.804314 0.102962 0.050 Uiso 1 1 calc R U . . .
C41 C 0.0482(2) 0.69643(14) 0.12657(14) 0.0356(5) Uani 1 1 d . . . . .
C42 C -0.0298(2) 0.58749(15) 0.30791(13) 0.0363(5) Uani 1 1 d . . . . .
H42A H 0.053292 0.561227 0.301253 0.044 Uiso 1 1 calc R U . . .
C43 C -0.0675(4) 0.6204(2) 0.37965(17) 0.0674(9) Uani 1 1 d . . . . .
H43A H -0.022741 0.665187 0.380058 0.101 Uiso 1 1 calc R U . . .
H43B H -0.051766 0.578309 0.413993 0.101 Uiso 1 1 calc R U . . .
H43C H -0.152560 0.638897 0.391333 0.101 Uiso 1 1 calc R U . . .
C44 C -0.1063(3) 0.5224(2) 0.30419(19) 0.0631(9) Uani 1 1 d . . . . .
H44A H -0.189083 0.545565 0.311434 0.095 Uiso 1 1 calc R U . . .
H44B H -0.100638 0.480176 0.340414 0.095 Uiso 1 1 calc R U . . .
H44C H -0.078159 0.499698 0.258345 0.095 Uiso 1 1 calc R U . . .
C45 C 0.1333(2) 0.68773(16) 0.05438(14) 0.0403(5) Uani 1 1 d . . . . .
H45A H 0.177576 0.632998 0.053063 0.048 Uiso 1 1 calc R U . . .
C46 C 0.0683(3) 0.6970(2) -0.00317(17) 0.0608(8) Uani 1 1 d . . . . .
H46A H 0.011973 0.657065 0.005499 0.091 Uiso 1 1 calc R U . . .
H46B H 0.126144 0.689171 -0.048391 0.091 Uiso 1 1 calc R U . . .
H46C H 0.025436 0.750690 -0.003384 0.091 Uiso 1 1 calc R U . . .
C47 C 0.2232(3) 0.74854(18) 0.04147(19) 0.0574(8) Uani 1 1 d . . . . .
H47A H 0.182678 0.802571 0.037921 0.086 Uiso 1 1 calc R U . . .
H47B H 0.284432 0.737903 -0.002014 0.086 Uiso 1 1 calc R U . . .
H47C H 0.260094 0.744173 0.080200 0.086 Uiso 1 1 calc R U . . .
C48 C 0.3648(2) 0.39671(12) 0.26709(12) 0.0291(4) Uani 1 1 d . . . . .
C49 C 0.4889(2) 0.39455(13) 0.25632(12) 0.0316(5) Uani 1 1 d . . . . .
C50 C 0.5398(2) 0.35270(16) 0.30580(14) 0.0427(6) Uani 1 1 d . . . . .
H50A H 0.623008 0.350512 0.299354 0.051 Uiso 1 1 calc R U . . .
C51 C 0.4728(3) 0.31428(18) 0.36397(16) 0.0509(7) Uani 1 1 d . . . . .
H51A H 0.510070 0.285959 0.396860 0.061 Uiso 1 1 calc R U . . .
C52 C 0.3522(3) 0.31672(16) 0.37468(15) 0.0449(6) Uani 1 1 d . . . . .
H52A H 0.306792 0.290025 0.414980 0.054 Uiso 1 1 calc R U . . .
C53 C 0.2957(2) 0.35814(13) 0.32680(13) 0.0350(5) Uani 1 1 d . . . . .
C54 C 0.5645(2) 0.43743(14) 0.19310(13) 0.0349(5) Uani 1 1 d . . . . .
H54A H 0.516222 0.488219 0.183579 0.042 Uiso 1 1 calc R U . . .
C55 C 0.5945(3) 0.38985(18) 0.12794(15) 0.0490(6) Uani 1 1 d . . . . .
H55A H 0.640278 0.338807 0.135664 0.074 Uiso 1 1 calc R U . . .
H55B H 0.641458 0.420407 0.088440 0.074 Uiso 1 1 calc R U . . .
H55C H 0.520957 0.379786 0.117872 0.074 Uiso 1 1 calc R U . . .
C56 C 0.6789(2) 0.46046(17) 0.20372(17) 0.0480(6) Uani 1 1 d . . . . .
H56A H 0.661302 0.486793 0.247712 0.072 Uiso 1 1 calc R U . . .
H56B H 0.714521 0.497085 0.165143 0.072 Uiso 1 1 calc R U . . .
H56C H 0.734554 0.412295 0.205134 0.072 Uiso 1 1 calc R U . . .
C57 C 0.1610(2) 0.35974(15) 0.34237(14) 0.0394(5) Uani 1 1 d . . . . .
H57A H 0.135303 0.390227 0.302837 0.047 Uiso 1 1 calc R U . . .
C58 C 0.0960(3) 0.40149(18) 0.40893(16) 0.0502(7) Uani 1 1 d . . . . .
H58A H 0.125392 0.375824 0.447785 0.075 Uiso 1 1 calc R U . . .
H58B H 0.010697 0.397599 0.418782 0.075 Uiso 1 1 calc R U . . .
H58C H 0.110048 0.457879 0.403006 0.075 Uiso 1 1 calc R U . . .
C59 C 0.1239(3) 0.27498(18) 0.34773(17) 0.0539(7) Uani 1 1 d . . . . .
H59A H 0.165234 0.248088 0.304909 0.081 Uiso 1 1 calc R U . . .
H59B H 0.038019 0.278234 0.354149 0.081 Uiso 1 1 calc R U . . .
H59C H 0.144847 0.244607 0.387550 0.081 Uiso 1 1 calc R U . . .
C61 C 0.35972(18) 0.70798(12) 0.24357(11) 0.0247(4) Uani 1 1 d . . . . .
N62 N 0.40145(15) 0.64411(10) 0.19867(9) 0.0263(4) Uani 1 1 d . . . . .
C63 C 0.51282(18) 0.64107(12) 0.15123(11) 0.0259(4) Uani 1 1 d . . . . .
C64 C 0.52593(19) 0.61018(13) 0.08490(12) 0.0295(4) Uani 1 1 d . . . . .
C65 C 0.6335(2) 0.60864(15) 0.03402(13) 0.0378(5) Uani 1 1 d . . . . .
H65A H 0.639989 0.588017 -0.009710 0.045 Uiso 1 1 calc R U . . .
C66 C 0.7309(2) 0.63638(18) 0.04568(14) 0.0437(6) Uani 1 1 d . . . . .
H66A H 0.802659 0.637902 0.009752 0.052 Uiso 1 1 calc R U . . .
C67 C 0.7217(2) 0.66199(16) 0.11103(14) 0.0392(5) Uani 1 1 d . . . . .
H67A H 0.789002 0.679995 0.119852 0.047 Uiso 1 1 calc R U . . .
C68 C 0.61685(19) 0.66223(13) 0.16428(12) 0.0306(4) Uani 1 1 d . . . . .
C69 C 0.4239(2) 0.57829(14) 0.06874(12) 0.0327(5) Uani 1 1 d . . . . .
H69A H 0.412377 0.525724 0.092881 0.049 Uiso 1 1 calc R U . . .
H69B H 0.441037 0.573265 0.018406 0.049 Uiso 1 1 calc R U . . .
H69C H 0.351652 0.615062 0.084375 0.049 Uiso 1 1 calc R U . . .
C70 C 0.6222(2) 0.67715(15) 0.23628(13) 0.0364(5) Uani 1 1 d . . . . .
H70A H 0.595992 0.733508 0.245507 0.055 Uiso 1 1 calc R U . . .
H70B H 0.703958 0.664211 0.239801 0.055 Uiso 1 1 calc R U . . .
H70C H 0.570259 0.643454 0.270495 0.055 Uiso 1 1 calc R U . . .
C71 C 0.24185(19) 0.73016(13) 0.26774(12) 0.0301(4) Uani 1 1 d . . . . .
H71A H 0.184017 0.709763 0.250978 0.036 Uiso 1 1 calc R U . . .
N72 N 0.21115(16) 0.78773(11) 0.32142(11) 0.0316(4) Uani 1 1 d . . . . .
C73 C 0.09882(19) 0.83352(13) 0.33364(13) 0.0329(5) Uani 1 1 d . . . . .
C74 C 0.0211(2) 0.82935(16) 0.40049(14) 0.0411(6) Uani 1 1 d . . . . .
C75 C -0.0900(2) 0.87486(19) 0.41358(17) 0.0524(7) Uani 1 1 d . . . . .
H75A H -0.142160 0.872833 0.459115 0.063 Uiso 1 1 calc R U . . .
C76 C -0.1248(2) 0.92239(19) 0.36176(19) 0.0566(8) Uani 1 1 d . . . . .
H76A H -0.200239 0.953236 0.371428 0.068 Uiso 1 1 calc R U . . .
C77 C -0.0494(2) 0.92489(17) 0.29556(18) 0.0503(7) Uani 1 1 d . . . . .
H77A H -0.074511 0.957040 0.259703 0.060 Uiso 1 1 calc R U . . .
C78 C 0.0629(2) 0.88157(15) 0.27970(15) 0.0398(6) Uani 1 1 d . . . . .
C79 C 0.0515(2) 0.7749(2) 0.45805(15) 0.0507(7) Uani 1 1 d . . . . .
H79A H 0.068716 0.719781 0.443453 0.076 Uiso 1 1 calc R U . . .
H79B H -0.015605 0.778263 0.499723 0.076 Uiso 1 1 calc R U . . .
H79C H 0.121409 0.791059 0.468542 0.076 Uiso 1 1 calc R U . . .
C80 C 0.1413(3) 0.88801(17) 0.20718(16) 0.0477(6) Uani 1 1 d . . . . .
H80A H 0.223280 0.889711 0.208801 0.072 Uiso 1 1 calc R U . . .
H80B H 0.114804 0.936974 0.183002 0.072 Uiso 1 1 calc R U . . .
H80C H 0.137207 0.841581 0.182189 0.072 Uiso 1 1 calc R U . . .
O90 O 0.7988(3) 0.2058(2) 0.17766(18) 0.0932(9) Uani 1 1 d . . . . .
C91 C 0.8673(6) 0.2129(4) 0.2237(3) 0.1136(19) Uani 1 1 d . . . . .
H91A H 0.902942 0.159292 0.236280 0.136 Uiso 1 1 calc R U . . .
H91B H 0.815790 0.236162 0.266888 0.136 Uiso 1 1 calc R U . . .
C92 C 0.9634(5) 0.2649(5) 0.1914(4) 0.130(2) Uani 1 1 d . . . . .
H92A H 1.019899 0.238679 0.151936 0.156 Uiso 1 1 calc R U . . .
H92B H 1.004709 0.273780 0.226014 0.156 Uiso 1 1 calc R U . . .
H92C H 0.928667 0.316328 0.175043 0.156 Uiso 1 1 calc R U . . .
C93 C 0.7060(6) 0.1598(3) 0.2042(3) 0.119(2) Uani 1 1 d . . . . .
H93A H 0.651395 0.184421 0.245838 0.142 Uiso 1 1 calc R U . . .
H93B H 0.737829 0.105960 0.218943 0.142 Uiso 1 1 calc R U . . .
C94 C 0.6401(7) 0.1520(4) 0.1537(5) 0.168(4) Uani 1 1 d . . . . .
H94A H 0.563128 0.133684 0.177902 0.251 Uiso 1 1 calc R U . . .
H94B H 0.685152 0.113162 0.120001 0.251 Uiso 1 1 calc R U . . .
H94C H 0.627695 0.203983 0.129342 0.251 Uiso 1 1 calc R U . . .
O100 O 0.029(2) 1.0174(15) 0.0146(12) 0.193(8) Uiso 0.332(9) 1 d D U P A -1
C101 C -0.028(2) 1.0455(19) 0.0802(14) 0.177(8) Uiso 0.332(9) 1 d D U P A -1
H10B H -0.045753 1.001615 0.116404 0.212 Uiso 0.332(9) 1 calc R U P A -1
H10C H -0.101209 1.081581 0.080317 0.212 Uiso 0.332(9) 1 calc R U P A -1
C102 C 0.0697(19) 1.0890(13) 0.0871(12) 0.114(6) Uiso 0.332(9) 1 d D U P A -1
H10D H 0.046053 1.114133 0.131887 0.171 Uiso 0.332(9) 1 calc R U P A -1
H10E H 0.141121 1.051330 0.084762 0.171 Uiso 0.332(9) 1 calc R U P A -1
H10F H 0.086394 1.130244 0.049150 0.171 Uiso 0.332(9) 1 calc R U P A -1
C103 C -0.0344(19) 0.9500(10) 0.0195(9) 0.105(5) Uiso 0.332(9) 1 d D U P A -1
H10G H -0.104253 0.949838 0.060457 0.125 Uiso 0.332(9) 1 calc R U P A -1
H10H H 0.016661 0.898488 0.018570 0.125 Uiso 0.332(9) 1 calc R U P A -1
C104 C -0.0678(18) 0.9724(13) -0.0485(9) 0.104(5) Uiso 0.332(9) 1 d D U P A -1
H10I H -0.114777 0.932410 -0.056921 0.155 Uiso 0.332(9) 1 calc R U P A -1
H10J H -0.114642 1.024951 -0.045614 0.155 Uiso 0.332(9) 1 calc R U P A -1
H10K H 0.004432 0.974383 -0.086863 0.155 Uiso 0.332(9) 1 calc R U P A -1
O110 O -0.053(4) 1.044(2) 0.0093(19) 0.184(10) Uiso 0.168(9) 1 d D U P A -2
C111 C -0.039(5) 1.005(3) 0.072(2) 0.140(9) Uiso 0.168(9) 1 d D U P A -2
H11A H 0.017968 0.955825 0.061872 0.168 Uiso 0.168(9) 1 calc R U P A -2
H11B H -0.115768 0.989046 0.101132 0.168 Uiso 0.168(9) 1 calc R U P A -2
C112 C 0.008(5) 1.063(3) 0.107(2) 0.154(12) Uiso 0.168(9) 1 d D U P A -2
H11C H 0.019610 1.038381 0.151622 0.231 Uiso 0.168(9) 1 calc R U P A -2
H11D H 0.083706 1.078035 0.077489 0.231 Uiso 0.168(9) 1 calc R U P A -2
H11E H -0.049323 1.111080 0.116542 0.231 Uiso 0.168(9) 1 calc R U P A -2
C113 C -0.119(4) 1.008(2) -0.025(2) 0.155(11) Uiso 0.168(9) 1 d D U P A -2
H11F H -0.146756 1.049249 -0.057038 0.186 Uiso 0.168(9) 1 calc R U P A -2
H11G H -0.190654 0.992374 0.010383 0.186 Uiso 0.168(9) 1 calc R U P A -2
C114 C -0.065(3) 0.937(2) -0.0661(18) 0.089(8) Uiso 0.168(9) 1 d D U P A -2
H11H H -0.123908 0.919174 -0.086520 0.133 Uiso 0.168(9) 1 calc R U P A -2
H11I H 0.003773 0.950610 -0.103300 0.133 Uiso 0.168(9) 1 calc R U P A -2
H11J H -0.040412 0.893363 -0.035438 0.133 Uiso 0.168(9) 1 calc R U P A -2

loop_
_atom_site_aniso_label
_atom_site_aniso_U_11
_atom_site_aniso_U_22
_atom_site_aniso_U_33
_atom_site_aniso_U_23
_atom_site_aniso_U_13
_atom_site_aniso_U_12
Al1 0.0227(3) 0.0257(3) 0.0275(3) -0.0041(2) -0.0069(2) -0.0048(2)
Mg2 0.0234(3) 0.0263(3) 0.0326(4) -0.0025(3) -0.0085(3) -0.0057(3)
N1 0.0269(9) 0.0257(8) 0.0289(9) -0.0033(7) -0.0072(7) -0.0027(7)
C1 0.0276(10) 0.0309(10) 0.0302(11) -0.0055(8) -0.0085(8) -0.0007(8)
C2 0.0257(10) 0.0324(10) 0.0333(11) -0.0040(9) -0.0115(8) -0.0044(8)
C3 0.0303(11) 0.0286(10) 0.0318(11) -0.0023(8) -0.0074(8) -0.0063(8)
N3 0.0306(9) 0.0257(8) 0.0318(10) -0.0013(7) -0.0105(7) -0.0059(7)
C4 0.0342(12) 0.0538(14) 0.0370(13) 0.0066(11) -0.0146(10) -0.0055(11)
C5 0.0396(13) 0.0367(12) 0.0518(15) 0.0060(11) -0.0186(11) -0.0157(10)
C6 0.0268(10) 0.0326(10) 0.0284(11) -0.0016(8) -0.0073(8) -0.0059(8)
C7 0.0309(11) 0.0386(12) 0.0312(12) -0.0058(9) -0.0087(9) -0.0041(9)
C8 0.0383(13) 0.0516(14) 0.0303(12) -0.0093(10) -0.0054(10) -0.0064(11)
C9 0.0434(14) 0.0531(14) 0.0293(12) 0.0019(11) -0.0029(10) -0.0150(11)
C10 0.0453(14) 0.0377(12) 0.0383(13) -0.0003(10) -0.0073(11) -0.0126(11)
C11 0.0331(11) 0.0340(11) 0.0339(12) -0.0024(9) -0.0073(9) -0.0059(9)
C12 0.0462(14) 0.0379(12) 0.0382(13) -0.0085(10) -0.0065(11) -0.0034(11)
C13 0.0573(17) 0.0434(14) 0.070(2) -0.0198(14) -0.0220(15) 0.0074(13)
C14 0.068(2) 0.0446(15) 0.072(2) -0.0123(14) -0.0302(17) -0.0114(14)
C15 0.0566(15) 0.0293(11) 0.0331(12) -0.0012(9) -0.0065(11) -0.0103(10)
C16 0.088(3) 0.0521(17) 0.0505(18) -0.0123(14) -0.0150(17) 0.0240(17)
C17 0.089(2) 0.0581(18) 0.0509(18) -0.0133(14) -0.0129(16) -0.0350(17)
C18 0.0358(12) 0.0277(10) 0.0432(13) 0.0023(9) -0.0167(10) -0.0096(9)
C19 0.0439(13) 0.0338(11) 0.0420(14) 0.0069(10) -0.0183(11) -0.0086(10)
C20 0.0669(19) 0.0436(14) 0.0469(16) 0.0092(12) -0.0238(14) -0.0089(13)
C21 0.082(2) 0.0419(14) 0.061(2) 0.0112(13) -0.0364(17) 0.0010(15)
C22 0.075(2) 0.0352(13) 0.067(2) -0.0014(13) -0.0362(17) 0.0083(13)
C23 0.0496(15) 0.0301(11) 0.0527(16) -0.0051(10) -0.0258(12) -0.0013(10)
C24 0.0490(15) 0.0470(14) 0.0348(13) 0.0053(11) -0.0098(11) -0.0033(12)
C25 0.0534(19) 0.092(3) 0.059(2) -0.0075(18) -0.0049(15) -0.0107(18)
C26 0.0664(19) 0.0503(16) 0.0535(18) -0.0051(13) -0.0167(15) -0.0100(14)
C27 0.0502(15) 0.0415(13) 0.0557(17) -0.0154(12) -0.0217(13) 0.0095(12)
C28 0.0528(16) 0.0385(13) 0.0664(19) -0.0125(13) -0.0238(14) -0.0013(12)
C29 0.0493(18) 0.103(3) 0.079(2) -0.047(2) -0.0246(17) 0.0024(18)
N31 0.0219(8) 0.0316(9) 0.0333(10) -0.0039(7) -0.0075(7) -0.0033(7)
C31 0.0266(10) 0.0363(11) 0.0308(11) -0.0033(9) -0.0082(8) -0.0086(9)
C32 0.0299(11) 0.0347(11) 0.0313(11) -0.0076(9) -0.0077(9) -0.0071(9)
N33 0.0282(9) 0.0250(8) 0.0297(9) -0.0025(7) -0.0072(7) -0.0049(7)
C33 0.0274(10) 0.0297(10) 0.0304(11) -0.0033(8) -0.0027(8) -0.0067(8)
C34 0.0367(13) 0.0418(13) 0.0548(16) -0.0097(11) -0.0219(11) -0.0055(10)
C35 0.0447(13) 0.0331(11) 0.0387(13) -0.0062(10) -0.0113(10) -0.0056(10)
C36 0.0232(10) 0.0306(10) 0.0401(12) -0.0043(9) -0.0123(9) -0.0068(8)
C37 0.0243(10) 0.0352(11) 0.0450(13) -0.0083(10) -0.0119(9) -0.0070(9)
C38 0.0268(11) 0.0420(13) 0.0516(15) -0.0147(11) -0.0091(10) -0.0050(10)
C39 0.0294(12) 0.0349(12) 0.0663(18) -0.0117(12) -0.0161(11) 0.0016(10)
C40 0.0326(12) 0.0352(12) 0.0601(17) 0.0010(11) -0.0185(11) -0.0073(10)
C41 0.0265(11) 0.0371(11) 0.0462(14) -0.0006(10) -0.0137(10) -0.0072(9)
C42 0.0275(11) 0.0426(12) 0.0380(13) -0.0063(10) -0.0058(9) -0.0040(9)
C43 0.086(2) 0.067(2) 0.0427(17) -0.0136(15) -0.0107(16) 0.0069(18)
C44 0.068(2) 0.0671(19) 0.062(2) 0.0136(16) -0.0243(16) -0.0345(17)
C45 0.0333(12) 0.0431(13) 0.0449(14) 0.0040(11) -0.0126(10) -0.0049(10)
C46 0.0490(16) 0.086(2) 0.0462(17) 0.0082(16) -0.0191(13) 0.0021(16)
C47 0.0449(15) 0.0486(15) 0.071(2) 0.0065(14) -0.0015(14) -0.0149(13)
C48 0.0327(11) 0.0226(9) 0.0328(11) -0.0028(8) -0.0097(9) -0.0026(8)
C49 0.0326(11) 0.0280(10) 0.0340(12) -0.0031(9) -0.0093(9) -0.0007(9)
C50 0.0351(12) 0.0472(14) 0.0464(15) 0.0055(11) -0.0162(11) -0.0003(11)
C51 0.0530(16) 0.0545(16) 0.0437(15) 0.0132(13) -0.0181(13) -0.0004(13)
C52 0.0481(15) 0.0452(14) 0.0385(14) 0.0097(11) -0.0095(11) -0.0070(11)
C53 0.0390(13) 0.0299(10) 0.0359(12) 0.0003(9) -0.0093(10) -0.0051(9)
C54 0.0297(11) 0.0329(11) 0.0410(13) 0.0016(9) -0.0083(9) -0.0046(9)
C55 0.0486(15) 0.0554(16) 0.0405(15) -0.0032(12) -0.0047(12) -0.0111(13)
C56 0.0357(13) 0.0495(14) 0.0593(17) 0.0002(13) -0.0127(12) -0.0084(11)
C57 0.0373(13) 0.0404(12) 0.0384(13) 0.0047(10) -0.0057(10) -0.0115(10)
C58 0.0415(14) 0.0496(15) 0.0568(17) -0.0088(13) -0.0034(12) -0.0120(12)
C59 0.0542(17) 0.0509(15) 0.0547(17) -0.0080(13) -0.0033(13) -0.0200(13)
C61 0.0241(10) 0.0257(9) 0.0251(10) -0.0016(8) -0.0054(8) -0.0078(8)
N62 0.0235(8) 0.0274(8) 0.0283(9) -0.0039(7) -0.0053(7) -0.0055(7)
C63 0.0231(10) 0.0239(9) 0.0292(11) -0.0018(8) -0.0039(8) -0.0040(8)
C64 0.0263(10) 0.0330(10) 0.0285(11) -0.0043(8) -0.0049(8) -0.0047(8)
C65 0.0337(12) 0.0485(13) 0.0304(12) -0.0113(10) -0.0018(9) -0.0099(10)
C66 0.0260(11) 0.0638(16) 0.0391(14) -0.0113(12) 0.0026(9) -0.0149(11)
C67 0.0256(11) 0.0513(14) 0.0427(14) -0.0121(11) -0.0056(10) -0.0118(10)
C68 0.0264(10) 0.0322(10) 0.0330(12) -0.0071(9) -0.0050(8) -0.0052(8)
C69 0.0313(11) 0.0429(12) 0.0258(11) -0.0067(9) -0.0064(8) -0.0102(9)
C70 0.0250(11) 0.0474(13) 0.0398(13) -0.0111(10) -0.0108(9) -0.0047(9)
C71 0.0253(10) 0.0318(10) 0.0352(12) -0.0096(9) -0.0077(8) -0.0062(8)
N72 0.0217(8) 0.0333(9) 0.0402(11) -0.0112(8) -0.0061(7) -0.0029(7)
C73 0.0250(10) 0.0333(11) 0.0435(13) -0.0154(10) -0.0094(9) -0.0042(9)
C74 0.0300(12) 0.0487(14) 0.0463(14) -0.0215(11) -0.0058(10) -0.0070(10)
C75 0.0306(13) 0.0661(18) 0.0618(18) -0.0349(15) -0.0071(12) 0.0003(12)
C76 0.0307(13) 0.0631(17) 0.084(2) -0.0414(17) -0.0236(14) 0.0112(12)
C77 0.0405(14) 0.0454(14) 0.075(2) -0.0236(14) -0.0308(14) 0.0057(11)
C78 0.0335(12) 0.0367(12) 0.0548(16) -0.0138(11) -0.0184(11) -0.0027(10)
C79 0.0363(13) 0.0700(18) 0.0438(15) -0.0096(13) -0.0024(11) -0.0119(13)
C80 0.0465(15) 0.0502(15) 0.0522(16) 0.0001(12) -0.0225(13) -0.0075(12)
O90 0.089(2) 0.094(2) 0.095(2) 0.0200(17) -0.0204(17) -0.0316(17)
C91 0.133(5) 0.148(5) 0.063(3) 0.015(3) -0.032(3) -0.032(4)
C92 0.101(4) 0.182(7) 0.124(5) 0.009(5) -0.049(4) -0.056(4)
C93 0.142(5) 0.082(3) 0.125(5) 0.032(3) -0.017(4) -0.053(3)
C94 0.159(6) 0.106(4) 0.278(11) 0.097(6) -0.129(7) -0.081(5)

loop_
_atom_type_symbol
_atom_type_description
_atom_type_scat_dispersion_real
_atom_type_scat_dispersion_imag
_atom_type_scat_source
C C 0.0181 0.0091 'International Tables Vol C Tables 4.2.6.8 and 6.1.1.4'
H H 0.0000 0.0000 'International Tables Vol C Tables 4.2.6.8 and 6.1.1.4'
Al Al 0.2130 0.2455 'International Tables Vol C Tables 4.2.6.8 and 6.1.1.4'
Mg Mg 0.1719 0.1771 'International Tables Vol C Tables 4.2.6.8 and 6.1.1.4'
N N 0.0311 0.0180 'International Tables Vol C Tables 4.2.6.8 and 6.1.1.4'
O O 0.0492 0.0322 'International Tables Vol C Tables 4.2.6.8 and 6.1.1.4'

loop_
_geom_angle_atom_site_label_1
_geom_angle_atom_site_label_2
_geom_angle_atom_site_label_3
_geom_angle
_geom_angle_site_symmetry_1
_geom_angle_site_symmetry_3
_geom_angle_publ_flag
N72 Al1 N1 116.16(9) . . ?
N72 Al1 N3 122.58(9) . . ?
N1 Al1 N3 94.85(8) . . ?
N72 Al1 C61 75.54(8) . . ?
N1 Al1 C61 127.22(8) . . ?
N3 Al1 C61 122.94(9) . . ?
N72 Al1 C71 39.46(8) . . ?
N1 Al1 C71 133.16(8) . . ?
N3 Al1 C71 131.69(9) . . ?
C61 Al1 C71 36.13(8) . . ?
N62 Mg2 N31 133.37(8) . . ?
N62 Mg2 N33 131.04(8) . . ?
N31 Mg2 N33 94.64(8) . . ?
N62 Mg2 C69 72.54(7) . . ?
N31 Mg2 C69 93.48(7) . . ?
N33 Mg2 C69 99.90(8) . . ?
C1 N1 C6 116.16(18) . . ?
C1 N1 Al1 120.14(15) . . ?
C6 N1 Al1 123.71(14) . . ?
N1 C1 C2 123.1(2) . . ?
N1 C1 C4 120.3(2) . . ?
C2 C1 C4 116.6(2) . . ?
C1 C2 C3 126.8(2) . . ?
C1 C2 H2A 116.6 . . ?
C3 C2 H2A 116.6 . . ?
N3 C3 C2 123.5(2) . . ?
N3 C3 C5 120.5(2) . . ?
C2 C3 C5 116.0(2) . . ?
C3 N3 C18 117.27(18) . . ?
C3 N3 Al1 120.61(15) . . ?
C18 N3 Al1 122.01(14) . . ?
C1 C4 H4A 109.5 . . ?
C1 C4 H4B 109.5 . . ?
H4A C4 H4B 109.5 . . ?
C1 C4 H4C 109.5 . . ?
H4A C4 H4C 109.5 . . ?
H4B C4 H4C 109.5 . . ?
C3 C5 H5A 109.5 . . ?
C3 C5 H5B 109.5 . . ?
H5A C5 H5B 109.5 . . ?
C3 C5 H5C 109.5 . . ?
H5A C5 H5C 109.5 . . ?
H5B C5 H5C 109.5 . . ?
C11 C6 C7 121.3(2) . . ?
C11 C6 N1 120.10(19) . . ?
C7 C6 N1 118.60(19) . . ?
C8 C7 C6 118.0(2) . . ?
C8 C7 C12 118.9(2) . . ?
C6 C7 C12 123.0(2) . . ?
C9 C8 C7 121.6(2) . . ?
C9 C8 H8A 119.2 . . ?
C7 C8 H8A 119.2 . . ?
C8 C9 C10 119.7(2) . . ?
C8 C9 H9A 120.2 . . ?
C10 C9 H9A 120.2 . . ?
C9 C10 C11 121.2(2) . . ?
C9 C10 H10A 119.4 . . ?
C11 C10 H10A 119.4 . . ?
C10 C11 C6 118.2(2) . . ?
C10 C11 C15 119.7(2) . . ?
C6 C11 C15 122.1(2) . . ?
C7 C12 C13 110.1(2) . . ?
C7 C12 C14 112.7(2) . . ?
C13 C12 C14 109.3(2) . . ?
C7 C12 H12A 108.2 . . ?
C13 C12 H12A 108.2 . . ?
C14 C12 H12A 108.2 . . ?
C12 C13 H13A 109.5 . . ?
C12 C13 H13B 109.5 . . ?
H13A C13 H13B 109.5 . . ?
C12 C13 H13C 109.5 . . ?
H13A C13 H13C 109.5 . . ?
H13B C13 H13C 109.5 . . ?
C12 C14 H14A 109.5 . . ?
C12 C14 H14B 109.5 . . ?
H14A C14 H14B 109.5 . . ?
C12 C14 H14C 109.5 . . ?
H14A C14 H14C 109.5 . . ?
H14B C14 H14C 109.5 . . ?
C11 C15 C16 112.1(2) . . ?
C11 C15 C17 111.2(2) . . ?
C16 C15 C17 111.2(3) . . ?
C11 C15 H15A 107.4 . . ?
C16 C15 H15A 107.4 . . ?
C17 C15 H15A 107.4 . . ?
C15 C16 H16A 109.5 . . ?
C15 C16 H16B 109.5 . . ?
H16A C16 H16B 109.5 . . ?
C15 C16 H16C 109.5 . . ?
H16A C16 H16C 109.5 . . ?
H16B C16 H16C 109.5 . . ?
C15 C17 H17A 109.5 . . ?
C15 C17 H17B 109.5 . . ?
H17A C17 H17B 109.5 . . ?
C15 C17 H17C 109.5 . . ?
H17A C17 H17C 109.5 . . ?
H17B C17 H17C 109.5 . . ?
C19 C18 C23 121.7(2) . . ?
C19 C18 N3 119.5(2) . . ?
C23 C18 N3 118.8(2) . . ?
C18 C19 C20 117.5(3) . . ?
C18 C19 C24 123.8(2) . . ?
C20 C19 C24 118.7(2) . . ?
C21 C20 C19 121.3(3) . . ?
C21 C20 H20A 119.4 . . ?
C19 C20 H20A 119.4 . . ?
C20 C21 C22 120.4(3) . . ?
C20 C21 H21A 119.8 . . ?
C22 C21 H21A 119.8 . . ?
C21 C22 C23 121.4(3) . . ?
C21 C22 H22A 119.3 . . ?
C23 C22 H22A 119.3 . . ?
C22 C23 C18 117.7(3) . . ?
C22 C23 C27 119.8(3) . . ?
C18 C23 C27 122.5(2) . . ?
C19 C24 C26 110.8(2) . . ?
C19 C24 C25 113.0(3) . . ?
C26 C24 C25 109.2(3) . . ?
C19 C24 H24A 107.9 . . ?
C26 C24 H24A 107.9 . . ?
C25 C24 H24A 107.9 . . ?
C24 C25 H25A 109.5 . . ?
C24 C25 H25B 109.5 . . ?
H25A C25 H25B 109.5 . . ?
C24 C25 H25C 109.5 . . ?
H25A C25 H25C 109.5 . . ?
H25B C25 H25C 109.5 . . ?
C24 C26 H26A 109.5 . . ?
C24 C26 H26B 109.5 . . ?
H26A C26 H26B 109.5 . . ?
C24 C26 H26C 109.5 . . ?
H26A C26 H26C 109.5 . . ?
H26B C26 H26C 109.5 . . ?
C23 C27 C28 113.2(2) . . ?
C23 C27 C29 111.0(3) . . ?
C28 C27 C29 109.8(2) . . ?
C23 C27 H27A 107.5 . . ?
C28 C27 H27A 107.5 . . ?
C29 C27 H27A 107.5 . . ?
C27 C28 H28A 109.5 . . ?
C27 C28 H28B 109.5 . . ?
H28A C28 H28B 109.5 . . ?
C27 C28 H28C 109.5 . . ?
H28A C28 H28C 109.5 . . ?
H28B C28 H28C 109.5 . . ?
C27 C29 H29A 109.5 . . ?
C27 C29 H29B 109.5 . . ?
H29A C29 H29B 109.5 . . ?
C27 C29 H29C 109.5 . . ?
H29A C29 H29C 109.5 . . ?
H29B C29 H29C 109.5 . . ?
C31 N31 C36 119.93(18) . . ?
C31 N31 Mg2 118.34(15) . . ?
C36 N31 Mg2 121.60(13) . . ?
N31 C31 C32 124.1(2) . . ?
N31 C31 C34 121.2(2) . . ?
C32 C31 C34 114.7(2) . . ?
C33 C32 C31 130.3(2) . . ?
C33 C32 H32A 114.8 . . ?
C31 C32 H32A 114.8 . . ?
C33 N33 C48 117.65(17) . . ?
C33 N33 Mg2 116.39(15) . . ?
C48 N33 Mg2 125.91(13) . . ?
N33 C33 C32 124.8(2) . . ?
N33 C33 C35 120.7(2) . . ?
C32 C33 C35 114.5(2) . . ?
C31 C34 H34A 109.5 . . ?
C31 C34 H34B 109.5 . . ?
H34A C34 H34B 109.5 . . ?
C31 C34 H34C 109.5 . . ?
H34A C34 H34C 109.5 . . ?
H34B C34 H34C 109.5 . . ?
C33 C35 H35A 109.5 . . ?
C33 C35 H35B 109.5 . . ?
H35A C35 H35B 109.5 . . ?
C33 C35 H35C 109.5 . . ?
H35A C35 H35C 109.5 . . ?
H35B C35 H35C 109.5 . . ?
C37 C36 C41 120.8(2) . . ?
C37 C36 N31 117.6(2) . . ?
C41 C36 N31 121.4(2) . . ?
C38 C37 C36 118.5(2) . . ?
C38 C37 C42 120.5(2) . . ?
C36 C37 C42 121.0(2) . . ?
C39 C38 C37 121.2(2) . . ?
C39 C38 H38A 119.4 . . ?
C37 C38 H38A 119.4 . . ?
C40 C39 C38 119.6(2) . . ?
C40 C39 H39A 120.2 . . ?
C38 C39 H39A 120.2 . . ?
C39 C40 C41 121.8(3) . . ?
C39 C40 H40A 119.1 . . ?
C41 C40 H40A 119.1 . . ?
C40 C41 C36 118.0(2) . . ?
C40 C41 C45 119.2(2) . . ?
C36 C41 C45 122.7(2) . . ?
C43 C42 C37 114.2(2) . . ?
C43 C42 C44 110.4(3) . . ?
C37 C42 C44 111.1(2) . . ?
C43 C42 H42A 106.9 . . ?
C37 C42 H42A 106.9 . . ?
C44 C42 H42A 106.9 . . ?
C42 C43 H43A 109.5 . . ?
C42 C43 H43B 109.5 . . ?
H43A C43 H43B 109.5 . . ?
C42 C43 H43C 109.5 . . ?
H43A C43 H43C 109.5 . . ?
H43B C43 H43C 109.5 . . ?
C42 C44 H44A 109.5 . . ?
C42 C44 H44B 109.5 . . ?
H44A C44 H44B 109.5 . . ?
C42 C44 H44C 109.5 . . ?
H44A C44 H44C 109.5 . . ?
H44B C44 H44C 109.5 . . ?
C41 C45 C47 109.6(2) . . ?
C41 C45 C46 112.3(2) . . ?
C47 C45 C46 110.5(3) . . ?
C41 C45 H45A 108.1 . . ?
C47 C45 H45A 108.1 . . ?
C46 C45 H45A 108.1 . . ?
C45 C46 H46A 109.5 . . ?
C45 C46 H46B 109.5 . . ?
H46A C46 H46B 109.5 . . ?
C45 C46 H46C 109.5 . . ?
H46A C46 H46C 109.5 . . ?
H46B C46 H46C 109.5 . . ?
C45 C47 H47A 109.5 . . ?
C45 C47 H47B 109.5 . . ?
H47A C47 H47B 109.5 . . ?
C45 C47 H47C 109.5 . . ?
H47A C47 H47C 109.5 . . ?
H47B C47 H47C 109.5 . . ?
C53 C48 C49 120.5(2) . . ?
C53 C48 N33 119.6(2) . . ?
C49 C48 N33 119.9(2) . . ?
C50 C49 C48 118.0(2) . . ?
C50 C49 C54 120.7(2) . . ?
C48 C49 C54 121.2(2) . . ?
C51 C50 C49 121.7(2) . . ?
C51 C50 H50A 119.1 . . ?
C49 C50 H50A 119.1 . . ?
C52 C51 C50 120.3(3) . . ?
C52 C51 H51A 119.8 . . ?
C50 C51 H51A 119.8 . . ?
C51 C52 C53 120.7(3) . . ?
C51 C52 H52A 119.7 . . ?
C53 C52 H52A 119.7 . . ?
C52 C53 C48 118.8(2) . . ?
C52 C53 C57 118.1(2) . . ?
C48 C53 C57 123.1(2) . . ?
C49 C54 C56 114.0(2) . . ?
C49 C54 C55 112.5(2) . . ?
C56 C54 C55 109.0(2) . . ?
C49 C54 H54A 107.0 . . ?
C56 C54 H54A 107.0 . . ?
C55 C54 H54A 107.0 . . ?
C54 C55 H55A 109.5 . . ?
C54 C55 H55B 109.5 . . ?
H55A C55 H55B 109.5 . . ?
C54 C55 H55C 109.5 . . ?
H55A C55 H55C 109.5 . . ?
H55B C55 H55C 109.5 . . ?
C54 C56 H56A 109.5 . . ?
C54 C56 H56B 109.5 . . ?
H56A C56 H56B 109.5 . . ?
C54 C56 H56C 109.5 . . ?
H56A C56 H56C 109.5 . . ?
H56B C56 H56C 109.5 . . ?
C58 C57 C53 112.2(2) . . ?
C58 C57 C59 109.3(2) . . ?
C53 C57 C59 111.5(2) . . ?
C58 C57 H57A 107.9 . . ?
C53 C57 H57A 107.9 . . ?
C59 C57 H57A 107.9 . . ?
C57 C58 H58A 109.5 . . ?
C57 C58 H58B 109.5 . . ?
H58A C58 H58B 109.5 . . ?
C57 C58 H58C 109.5 . . ?
H58A C58 H58C 109.5 . . ?
H58B C58 H58C 109.5 . . ?
C57 C59 H59A 109.5 . . ?
C57 C59 H59B 109.5 . . ?
H59A C59 H59B 109.5 . . ?
C57 C59 H59C 109.5 . . ?
H59A C59 H59C 109.5 . . ?
H59B C59 H59C 109.5 . . ?
C71 C61 N62 120.48(18) . . ?
C71 C61 Al1 83.39(13) . . ?
N62 C61 Al1 155.54(15) . . ?
C63 N62 C61 120.84(16) . . ?
C63 N62 Mg2 122.06(14) . . ?
C61 N62 Mg2 116.98(13) . . ?
N62 C63 C68 125.41(19) . . ?
N62 C63 C64 117.90(19) . . ?
C68 C63 C64 116.60(19) . . ?
C65 C64 C63 120.8(2) . . ?
C65 C64 C69 118.5(2) . . ?
C63 C64 C69 120.69(19) . . ?
C66 C65 C64 121.4(2) . . ?
C66 C65 H65A 119.3 . . ?
C64 C65 H65A 119.3 . . ?
C65 C66 C67 118.4(2) . . ?
C65 C66 H66A 120.8 . . ?
C67 C66 H66A 120.8 . . ?
C66 C67 C68 122.1(2) . . ?
C66 C67 H67A 118.9 . . ?
C68 C67 H67A 118.9 . . ?
C67 C68 C63 120.1(2) . . ?
C67 C68 C70 117.6(2) . . ?
C63 C68 C70 121.9(2) . . ?
C64 C69 Mg2 96.55(13) . . ?
C64 C69 H69A 109.5 . . ?
Mg2 C69 H69A 58.7 . . ?
C64 C69 H69B 109.5 . . ?
Mg2 C69 H69B 154.0 . . ?
H69A C69 H69B 109.5 . . ?
C64 C69 H69C 109.5 . . ?
Mg2 C69 H69C 60.4 . . ?
H69A C69 H69C 109.5 . . ?
H69B C69 H69C 109.5 . . ?
C68 C70 H70A 109.5 . . ?
C68 C70 H70B 109.5 . . ?
H70A C70 H70B 109.5 . . ?
C68 C70 H70C 109.5 . . ?
H70A C70 H70C 109.5 . . ?
H70B C70 H70C 109.5 . . ?
C61 C71 N72 114.45(18) . . ?
C61 C71 Al1 60.48(11) . . ?
N72 C71 Al1 54.08(10) . . ?
C61 C71 H71A 122.8 . . ?
N72 C71 H71A 122.8 . . ?
Al1 C71 H71A 175.6 . . ?
C73 N72 C71 118.22(18) . . ?
C73 N72 Al1 146.41(15) . . ?
C71 N72 Al1 86.46(12) . . ?
C74 C73 N72 118.7(2) . . ?
C74 C73 C78 119.8(2) . . ?
N72 C73 C78 121.6(2) . . ?
C75 C74 C73 119.4(3) . . ?
C75 C74 C79 118.8(3) . . ?
C73 C74 C79 121.8(2) . . ?
C76 C75 C74 121.2(3) . . ?
C76 C75 H75A 119.4 . . ?
C74 C75 H75A 119.4 . . ?
C75 C76 C77 119.4(2) . . ?
C75 C76 H76A 120.3 . . ?
C77 C76 H76A 120.3 . . ?
C76 C77 C78 121.9(3) . . ?
C76 C77 H77A 119.0 . . ?
C78 C77 H77A 119.0 . . ?
C77 C78 C73 118.4(3) . . ?
C77 C78 C80 119.3(3) . . ?
C73 C78 C80 122.4(2) . . ?
C74 C79 H79A 109.5 . . ?
C74 C79 H79B 109.5 . . ?
H79A C79 H79B 109.5 . . ?
C74 C79 H79C 109.5 . . ?
H79A C79 H79C 109.5 . . ?
H79B C79 H79C 109.5 . . ?
C78 C80 H80A 109.5 . . ?
C78 C80 H80B 109.5 . . ?
H80A C80 H80B 109.5 . . ?
C78 C80 H80C 109.5 . . ?
H80A C80 H80C 109.5 . . ?
H80B C80 H80C 109.5 . . ?
C93 O90 C91 114.5(4) . . ?
O90 C91 C92 110.8(4) . . ?
O90 C91 H91A 109.5 . . ?
C92 C91 H91A 109.5 . . ?
O90 C91 H91B 109.5 . . ?
C92 C91 H91B 109.5 . . ?
H91A C91 H91B 108.1 . . ?
C91 C92 H92A 109.5 . . ?
C91 C92 H92B 109.5 . . ?
H92A C92 H92B 109.5 . . ?
C91 C92 H92C 109.5 . . ?
H92A C92 H92C 109.5 . . ?
H92B C92 H92C 109.5 . . ?
O90 C93 C94 112.4(5) . . ?
O90 C93 H93A 109.1 . . ?
C94 C93 H93A 109.1 . . ?
O90 C93 H93B 109.1 . . ?
C94 C93 H93B 109.1 . . ?
H93A C93 H93B 107.9 . . ?
C93 C94 H94A 109.5 . . ?
C93 C94 H94B 109.5 . . ?
H94A C94 H94B 109.5 . . ?
C93 C94 H94C 109.5 . . ?
H94A C94 H94C 109.5 . . ?
H94B C94 H94C 109.5 . . ?
C101 O100 C103 97.8(17) . . ?
O100 C101 C102 96.7(17) . . ?
O100 C101 H10B 112.4 . . ?
C102 C101 H10B 112.4 . . ?
O100 C101 H10C 112.4 . . ?
C102 C101 H10C 112.4 . . ?
H10B C101 H10C 110.0 . . ?
C101 C102 H10D 109.5 . . ?
C101 C102 H10E 109.5 . . ?
H10D C102 H10E 109.5 . . ?
C101 C102 H10F 109.5 . . ?
H10D C102 H10F 109.5 . . ?
H10E C102 H10F 109.5 . . ?
O100 C103 C104 94.2(16) . . ?
O100 C103 H10G 112.9 . . ?
C104 C103 H10G 112.9 . . ?
O100 C103 H10H 112.9 . . ?
C104 C103 H10H 112.9 . . ?
H10G C103 H10H 110.3 . . ?
C103 C104 H10I 109.5 . . ?
C103 C104 H10J 109.5 . . ?
H10I C104 H10J 109.5 . . ?
C103 C104 H10K 109.5 . . ?
H10I C104 H10K 109.5 . . ?
H10J C104 H10K 109.5 . . ?
C113 O110 C111 116(3) . . ?
O110 C111 C112 106(2) . . ?
O110 C111 H11A 110.5 . . ?
C112 C111 H11A 110.5 . . ?
O110 C111 H11B 110.5 . . ?
C112 C111 H11B 110.5 . . ?
H11A C111 H11B 108.7 . . ?
C111 C112 H11C 109.5 . . ?
C111 C112 H11D 109.5 . . ?
H11C C112 H11D 109.5 . . ?
C111 C112 H11E 109.5 . . ?
H11C C112 H11E 109.5 . . ?
H11D C112 H11E 109.5 . . ?
O110 C113 C114 121(3) . . ?
O110 C113 H11F 107.2 . . ?
C114 C113 H11F 107.2 . . ?
O110 C113 H11G 107.2 . . ?
C114 C113 H11G 107.2 . . ?
H11F C113 H11G 106.8 . . ?
C113 C114 H11H 109.5 . . ?
C113 C114 H11I 109.5 . . ?
H11H C114 H11I 109.5 . . ?
C113 C114 H11J 109.5 . . ?
H11H C114 H11J 109.5 . . ?
H11I C114 H11J 109.5 . . ?

loop_
_geom_bond_atom_site_label_1
_geom_bond_atom_site_label_2
_geom_bond_distance
_geom_bond_site_symmetry_2
_geom_bond_publ_flag
Al1 N72 1.8514(19) . ?
Al1 N1 1.9150(19) . ?
Al1 N3 1.9290(19) . ?
Al1 C61 1.999(2) . ?
Al1 C71 2.282(2) . ?
Mg2 N62 1.9971(18) . ?
Mg2 N31 2.0535(19) . ?
Mg2 N33 2.0602(18) . ?
Mg2 C69 2.718(2) . ?
N1 C1 1.341(3) . ?
N1 C6 1.451(3) . ?
C1 C2 1.385(3) . ?
C1 C4 1.507(3) . ?
C2 C3 1.404(3) . ?
C2 H2A 0.9500 . ?
C3 N3 1.331(3) . ?
C3 C5 1.505(3) . ?
N3 C18 1.447(3) . ?
C4 H4A 0.9800 . ?
C4 H4B 0.9800 . ?
C4 H4C 0.9800 . ?
C5 H5A 0.9800 . ?
C5 H5B 0.9800 . ?
C5 H5C 0.9800 . ?
C6 C11 1.404(3) . ?
C6 C7 1.410(3) . ?
C7 C8 1.391(4) . ?
C7 C12 1.528(3) . ?
C8 C9 1.381(4) . ?
C8 H8A 0.9500 . ?
C9 C10 1.386(4) . ?
C9 H9A 0.9500 . ?
C10 C11 1.396(4) . ?
C10 H10A 0.9500 . ?
C11 C15 1.511(3) . ?
C12 C13 1.529(4) . ?
C12 C14 1.535(4) . ?
C12 H12A 1.0000 . ?
C13 H13A 0.9800 . ?
C13 H13B 0.9800 . ?
C13 H13C 0.9800 . ?
C14 H14A 0.9800 . ?
C14 H14B 0.9800 . ?
C14 H14C 0.9800 . ?
C15 C16 1.519(4) . ?
C15 C17 1.522(4) . ?
C15 H15A 1.0000 . ?
C16 H16A 0.9800 . ?
C16 H16B 0.9800 . ?
C16 H16C 0.9800 . ?
C17 H17A 0.9800 . ?
C17 H17B 0.9800 . ?
C17 H17C 0.9800 . ?
C18 C19 1.401(4) . ?
C18 C23 1.410(4) . ?
C19 C20 1.410(4) . ?
C19 C24 1.514(4) . ?
C20 C21 1.370(5) . ?
C20 H20A 0.9500 . ?
C21 C22 1.373(5) . ?
C21 H21A 0.9500 . ?
C22 C23 1.398(4) . ?
C22 H22A 0.9500 . ?
C23 C27 1.519(4) . ?
C24 C26 1.527(4) . ?
C24 C25 1.538(4) . ?
C24 H24A 1.0000 . ?
C25 H25A 0.9800 . ?
C25 H25B 0.9800 . ?
C25 H25C 0.9800 . ?
C26 H26A 0.9800 . ?
C26 H26B 0.9800 . ?
C26 H26C 0.9800 . ?
C27 C28 1.525(4) . ?
C27 C29 1.526(4) . ?
C27 H27A 1.0000 . ?
C28 H28A 0.9800 . ?
C28 H28B 0.9800 . ?
C28 H28C 0.9800 . ?
C29 H29A 0.9800 . ?
C29 H29B 0.9800 . ?
C29 H29C 0.9800 . ?
N31 C31 1.326(3) . ?
N31 C36 1.440(3) . ?
C31 C32 1.410(3) . ?
C31 C34 1.518(3) . ?
C32 C33 1.400(3) . ?
C32 H32A 0.9500 . ?
N33 C33 1.342(3) . ?
N33 C48 1.433(3) . ?
C33 C35 1.521(3) . ?
C34 H34A 0.9800 . ?
C34 H34B 0.9800 . ?
C34 H34C 0.9800 . ?
C35 H35A 0.9800 . ?
C35 H35B 0.9800 . ?
C35 H35C 0.9800 . ?
C36 C37 1.406(3) . ?
C36 C41 1.411(4) . ?
C37 C38 1.394(3) . ?
C37 C42 1.522(4) . ?
C38 C39 1.381(4) . ?
C38 H38A 0.9500 . ?
C39 C40 1.379(4) . ?
C39 H39A 0.9500 . ?
C40 C41 1.389(4) . ?
C40 H40A 0.9500 . ?
C41 C45 1.523(4) . ?
C42 C43 1.514(4) . ?
C42 C44 1.529(4) . ?
C42 H42A 1.0000 . ?
C43 H43A 0.9800 . ?
C43 H43B 0.9800 . ?
C43 H43C 0.9800 . ?
C44 H44A 0.9800 . ?
C44 H44B 0.9800 . ?
C44 H44C 0.9800 . ?
C45 C47 1.527(4) . ?
C45 C46 1.534(4) . ?
C45 H45A 1.0000 . ?
C46 H46A 0.9800 . ?
C46 H46B 0.9800 . ?
C46 H46C 0.9800 . ?
C47 H47A 0.9800 . ?
C47 H47B 0.9800 . ?
C47 H47C 0.9800 . ?
C48 C53 1.408(3) . ?
C48 C49 1.416(3) . ?
C49 C50 1.389(3) . ?
C49 C54 1.519(3) . ?
C50 C51 1.377(4) . ?
C50 H50A 0.9500 . ?
C51 C52 1.373(4) . ?
C51 H51A 0.9500 . ?
C52 C53 1.400(4) . ?
C52 H52A 0.9500 . ?
C53 C57 1.530(4) . ?
C54 C56 1.525(3) . ?
C54 C55 1.526(4) . ?
C54 H54A 1.0000 . ?
C55 H55A 0.9800 . ?
C55 H55B 0.9800 . ?
C55 H55C 0.9800 . ?
C56 H56A 0.9800 . ?
C56 H56B 0.9800 . ?
C56 H56C 0.9800 . ?
C57 C58 1.525(4) . ?
C57 C59 1.538(4) . ?
C57 H57A 1.0000 . ?
C58 H58A 0.9800 . ?
C58 H58B 0.9800 . ?
C58 H58C 0.9800 . ?
C59 H59A 0.9800 . ?
C59 H59B 0.9800 . ?
C59 H59C 0.9800 . ?
C61 C71 1.354(3) . ?
C61 N62 1.416(3) . ?
N62 C63 1.392(3) . ?
C63 C68 1.416(3) . ?
C63 C64 1.430(3) . ?
C64 C65 1.391(3) . ?
C64 C69 1.501(3) . ?
C65 C66 1.378(4) . ?
C65 H65A 0.9500 . ?
C66 C67 1.385(4) . ?
C66 H66A 0.9500 . ?
C67 C68 1.393(3) . ?
C67 H67A 0.9500 . ?
C68 C70 1.503(3) . ?
C69 H69A 0.9800 . ?
C69 H69B 0.9800 . ?
C69 H69C 0.9800 . ?
C70 H70A 0.9800 . ?
C70 H70B 0.9800 . ?
C70 H70C 0.9800 . ?
C71 N72 1.453(3) . ?
C71 H71A 0.9500 . ?
N72 C73 1.415(3) . ?
C73 C74 1.401(4) . ?
C73 C78 1.417(4) . ?
C74 C75 1.400(4) . ?
C74 C79 1.501(4) . ?
C75 C76 1.374(5) . ?
C75 H75A 0.9500 . ?
C76 C77 1.379(5) . ?
C76 H76A 0.9500 . ?
C77 C78 1.395(4) . ?
C77 H77A 0.9500 . ?
C78 C80 1.495(4) . ?
C79 H79A 0.9800 . ?
C79 H79B 0.9800 . ?
C79 H79C 0.9800 . ?
C80 H80A 0.9800 . ?
C80 H80B 0.9800 . ?
C80 H80C 0.9800 . ?
O90 C93 1.383(6) . ?
O90 C91 1.402(6) . ?
C91 C92 1.494(8) . ?
C91 H91A 0.9900 . ?
C91 H91B 0.9900 . ?
C92 H92A 0.9800 . ?
C92 H92B 0.9800 . ?
C92 H92C 0.9800 . ?
C93 C94 1.455(9) . ?
C93 H93A 0.9900 . ?
C93 H93B 0.9900 . ?
C94 H94A 0.9800 . ?
C94 H94B 0.9800 . ?
C94 H94C 0.9800 . ?
O100 C101 1.395(18) . ?
O100 C103 1.426(17) . ?
C101 C102 1.487(18) . ?
C101 H10B 0.9900 . ?
C101 H10C 0.9900 . ?
C102 H10D 0.9800 . ?
C102 H10E 0.9800 . ?
C102 H10F 0.9800 . ?
C103 C104 1.520(16) . ?
C103 H10G 0.9900 . ?
C103 H10H 0.9900 . ?
C104 H10I 0.9800 . ?
C104 H10J 0.9800 . ?
C104 H10K 0.9800 . ?
O110 C113 1.393(19) . ?
O110 C111 1.402(19) . ?
C111 C112 1.51(2) . ?
C111 H11A 0.9900 . ?
C111 H11B 0.9900 . ?
C112 H11C 0.9800 . ?
C112 H11D 0.9800 . ?
C112 H11E 0.9800 . ?
C113 C114 1.49(2) . ?
C113 H11F 0.9900 . ?
C113 H11G 0.9900 . ?
C114 H11H 0.9800 . ?
C114 H11I 0.9800 . ?
C114 H11J 0.9800 . ?
